data_1521763
loop_
_publ_author_name
'Pichon, C.'
'Methivier, A.'
'Simonot-Grange, M.H.'
'Baerlocher, C.'

_publ_section_title
;
 Location of water and xylene molecules adsorbed on prehydrated zeolite
 BaX. A low-temperature neutron powder diffraction study
;
_journal_name_full 'J. Phys. Chem. B'
_journal_page_first 10197
_journal_page_last 10203
_journal_volume 103
_journal_year 1999
_chemical_formula_sum 'C173.568 Al88.33 Ba43.62 D313.6 Na1.09 O432.32 Si103.67'
_chemical_name_systematic
;
Na1.09 Ba43.62 Si103.67 Al88.33 O384 (D2 O)48.32 (C8 D10)21.696
;
_space_group_IT_number 227
_symmetry_space_group_name_Hall '-F 4vw 2vw 3'
_symmetry_space_group_name_H-M 'F d -3 m :2'
_cell_angle_alpha 90
_cell_angle_beta 90
_cell_angle_gamma 90
_cell_formula_units_Z 1
_cell_length_a 25.12
_cell_length_b 25.12
_cell_length_c 25.12
_cell_volume 15851.082
_citation_journal_id_ASTM JPCBFK
_cod_data_source_file Pichon_JPCBFK_1999_201.cif
_cod_data_source_block C173.568D313.6Al88.33Ba43.62Na1.09O432.32Si103.67
_cod_original_cell_volume 15851.08
_cod_original_formula_sum
;
C173.568 D313.6 Al88.33 Ba43.62 Na1.09 O432.32 Si103.67
;
_cod_database_code 1521763

loop_
_symmetry_equiv_pos_as_xyz
x,y,z
-y,x+1/4,z+1/4
-x+3/4,-y+1/4,z+1/2
y+3/4,-x,z+3/4
x,-y+1/4,-z+1/4
y+3/4,x+1/4,-z+1/2
-x+3/4,y,-z+3/4
-y,-x,-z
z,x,y
-x,z+1/4,y+1/4
-z+3/4,-x+1/4,y+1/2
x+3/4,-z,y+3/4
z,-x+1/4,-y+1/4
x+3/4,z+1/4,-y+1/2
-z+3/4,x,-y+3/4
-x,-z,-y
y,z,x
y+1/2,-z+3/4,-x+1/4
z+1/4,y+3/4,-x+1/2
-y+1/4,z+1/2,-x+3/4
-z,-y+1/2,-x+1/2
-y+1/4,-z+1/4,x
z+1/4,-y,x+1/4
-z+1/2,y+1/4,x+3/4
-x,-y,-z
y,-x-1/4,-z-1/4
x-3/4,y-1/4,-z-1/2
-y-3/4,x,-z-3/4
-x,y-1/4,z-1/4
-y-3/4,-x-1/4,z-1/2
x-3/4,-y,z-3/4
y,x,z
-z,-x,-y
x,-z-1/4,-y-1/4
z-3/4,x-1/4,-y-1/2
-x-3/4,z,-y-3/4
-z,x-1/4,y-1/4
-x-3/4,-z-1/4,y-1/2
z-3/4,-x,y-3/4
x,z,y
-y,-z,-x
-y-1/2,z-3/4,x-1/4
-z-1/4,-y-3/4,x-1/2
y-1/4,-z-1/2,x-3/4
z,y-1/2,x-1/2
y-1/4,z-1/4,-x
-z-1/4,y,-x-1/4
z-1/2,-y-1/4,-x-3/4
x,y+1/2,z+1/2
-y,x+3/4,z+3/4
-x+3/4,-y+3/4,z+1
y+3/4,-x+1/2,z+5/4
x,-y+3/4,-z+3/4
y+3/4,x+3/4,-z+1
-x+3/4,y+1/2,-z+5/4
-y,-x+1/2,-z+1/2
z,x+1/2,y+1/2
-x,z+3/4,y+3/4
-z+3/4,-x+3/4,y+1
x+3/4,-z+1/2,y+5/4
z,-x+3/4,-y+3/4
x+3/4,z+3/4,-y+1
-z+3/4,x+1/2,-y+5/4
-x,-z+1/2,-y+1/2
y,z+1/2,x+1/2
y+1/2,-z+5/4,-x+3/4
z+1/4,y+5/4,-x+1
-y+1/4,z+1,-x+5/4
-z,-y+1,-x+1
-y+1/4,-z+3/4,x+1/2
z+1/4,-y+1/2,x+3/4
-z+1/2,y+3/4,x+5/4
-x,-y+1/2,-z+1/2
y,-x+1/4,-z+1/4
x-3/4,y+1/4,-z
-y-3/4,x+1/2,-z-1/4
-x,y+1/4,z+1/4
-y-3/4,-x+1/4,z
x-3/4,-y+1/2,z-1/4
y,x+1/2,z+1/2
-z,-x+1/2,-y+1/2
x,-z+1/4,-y+1/4
z-3/4,x+1/4,-y
-x-3/4,z+1/2,-y-1/4
-z,x+1/4,y+1/4
-x-3/4,-z+1/4,y
z-3/4,-x+1/2,y-1/4
x,z+1/2,y+1/2
-y,-z+1/2,-x+1/2
-y-1/2,z-1/4,x+1/4
-z-1/4,-y-1/4,x
y-1/4,-z,x-1/4
z,y,x
y-1/4,z+1/4,-x+1/2
-z-1/4,y+1/2,-x+1/4
z-1/2,-y+1/4,-x-1/4
x+1/2,y,z+1/2
-y+1/2,x+1/4,z+3/4
-x+5/4,-y+1/4,z+1
y+5/4,-x,z+5/4
x+1/2,-y+1/4,-z+3/4
y+5/4,x+1/4,-z+1
-x+5/4,y,-z+5/4
-y+1/2,-x,-z+1/2
z+1/2,x,y+1/2
-x+1/2,z+1/4,y+3/4
-z+5/4,-x+1/4,y+1
x+5/4,-z,y+5/4
z+1/2,-x+1/4,-y+3/4
x+5/4,z+1/4,-y+1
-z+5/4,x,-y+5/4
-x+1/2,-z,-y+1/2
y+1/2,z,x+1/2
y+1,-z+3/4,-x+3/4
z+3/4,y+3/4,-x+1
-y+3/4,z+1/2,-x+5/4
-z+1/2,-y+1/2,-x+1
-y+3/4,-z+1/4,x+1/2
z+3/4,-y,x+3/4
-z+1,y+1/4,x+5/4
-x+1/2,-y,-z+1/2
y+1/2,-x-1/4,-z+1/4
x-1/4,y-1/4,-z
-y-1/4,x,-z-1/4
-x+1/2,y-1/4,z+1/4
-y-1/4,-x-1/4,z
x-1/4,-y,z-1/4
y+1/2,x,z+1/2
-z+1/2,-x,-y+1/2
x+1/2,-z-1/4,-y+1/4
z-1/4,x-1/4,-y
-x-1/4,z,-y-1/4
-z+1/2,x-1/4,y+1/4
-x-1/4,-z-1/4,y
z-1/4,-x,y-1/4
x+1/2,z,y+1/2
-y+1/2,-z,-x+1/2
-y,z-3/4,x+1/4
-z+1/4,-y-3/4,x
y+1/4,-z-1/2,x-1/4
z+1/2,y-1/2,x
y+1/4,z-1/4,-x+1/2
-z+1/4,y,-x+1/4
z,-y-1/4,-x-1/4
x+1/2,y+1/2,z
-y+1/2,x+3/4,z+1/4
-x+5/4,-y+3/4,z+1/2
y+5/4,-x+1/2,z+3/4
x+1/2,-y+3/4,-z+1/4
y+5/4,x+3/4,-z+1/2
-x+5/4,y+1/2,-z+3/4
-y+1/2,-x+1/2,-z
z+1/2,x+1/2,y
-x+1/2,z+3/4,y+1/4
-z+5/4,-x+3/4,y+1/2
x+5/4,-z+1/2,y+3/4
z+1/2,-x+3/4,-y+1/4
x+5/4,z+3/4,-y+1/2
-z+5/4,x+1/2,-y+3/4
-x+1/2,-z+1/2,-y
y+1/2,z+1/2,x
y+1,-z+5/4,-x+1/4
z+3/4,y+5/4,-x+1/2
-y+3/4,z+1,-x+3/4
-z+1/2,-y+1,-x+1/2
-y+3/4,-z+3/4,x
z+3/4,-y+1/2,x+1/4
-z+1,y+3/4,x+3/4
-x+1/2,-y+1/2,-z
y+1/2,-x+1/4,-z-1/4
x-1/4,y+1/4,-z-1/2
-y-1/4,x+1/2,-z-3/4
-x+1/2,y+1/4,z-1/4
-y-1/4,-x+1/4,z-1/2
x-1/4,-y+1/2,z-3/4
y+1/2,x+1/2,z
-z+1/2,-x+1/2,-y
x+1/2,-z+1/4,-y-1/4
z-1/4,x+1/4,-y-1/2
-x-1/4,z+1/2,-y-3/4
-z+1/2,x+1/4,y-1/4
-x-1/4,-z+1/4,y-1/2
z-1/4,-x+1/2,y-3/4
x+1/2,z+1/2,y
-y+1/2,-z+1/2,-x
-y,z-1/4,x-1/4
-z+1/4,-y-1/4,x-1/2
y+1/4,-z,x-3/4
z+1/2,y,x-1/2
y+1/4,z+1/4,-x
-z+1/4,y+1/2,-x-1/4
z,-y+1/4,-x-3/4

loop_
_atom_site_label
_atom_site_type_symbol
_atom_site_fract_x
_atom_site_fract_y
_atom_site_fract_z
_atom_site_occupancy
_atom_site_U_iso_or_equiv
D9 D 0.3686 0.2522 0.2794 0.113 0.0
C1 C 0.3116 0.2921 0.328 0.113 0.0
Si1 Si+4 -0.0536 0.0361 0.1234 0.5399 0.0
D11 D 0.3869 0.3156 0.2968 0.113 0.0
D14 D 0.1803 0.2612 0.4532 0.113 0.0
O1 O-2 0.8923 0 0.1077 1 0.0
D7 D 0.2091 0.3748 0.3009 0.113 0.0
D2 D+1 0.2126 0.2126 0.1774 0.2583 0.0
Ba2 Ba+2 0.0744 0.0744 0.0744 0.247 0.0
Na1 Na+1 0.0579 0.0579 0.0579 0.034 0.0
Ba3 Ba+2 0.2493 0.2493 0.2493 0.922 0.0
C7 C 0.3679 0.2806 0.3106 0.113 0.0
D8 D 0.3012 0.356 0.2725 0.113 0.0
C8 C 0.2116 0.2401 0.4275 0.113 0.0
Al1 Al+3 -0.0536 0.0361 0.1234 0.4601 0.0
O4 O-2 -0.0688 0.0659 0.184 1 0.0
D4 D+1 0.2924 0.1812 0.2924 0.245 0.0
C6 C 0.2831 0.3326 0.3038 0.113 0.0
D13 D 0.2398 0.2233 0.4593 0.113 0.0
D6 D 0.1679 0.3215 0.3722 0.113 0.0
C4 C 0.2083 0.3132 0.3598 0.113 0.0
C3 C 0.2368 0.2727 0.3839 0.113 0.0
C5 C 0.2314 0.3432 0.3198 0.113 0.0
D10 D 0.3908 0.2653 0.3425 0.113 0.0
O3 O-2 -0.0347 0.0782 0.0782 1 0.0
C2 C 0.2885 0.2622 0.368 0.113 0.0
D3 D+1 0.3128 0.234 0.3128 0.245 0.0
D5 D 0.3108 0.2305 0.3869 0.113 0.0
O5 O-2 0.1864 0.1864 0.1864 0.775 0.0
D1 D+1 0.2057 0.1598 0.2057 0.2583 0.0
D12 D 0.189 0.2025 0.4143 0.113 0.0
O2 O-2 -0.0016 -0.0016 0.1381 1 0.0
O6 O-2 0.3171 0.1964 0.3171 0.245 0.0
Ba1 Ba+2 0.0034 0.0034 0.0034 0.194 0.0
